data_4508887
loop_
_publ_author_name
'Cheng, Lin'
'Lin, Jian-Bin'
'Gong, Jun-Zhou'
'Sun, Ai-Ping'
'Ye, Bao-Hui'
'Chen, Xiao-Ming'

_publ_section_title
;
 Encapsulation of Water Cluster,meso-Helical Chain and Tapes in
 Metal&#x2212;Organic Frameworks Based on Double-Stranded Cd(II) Helicates
 and Carboxylates
;
_journal_issue 12
_journal_name_full 'Crystal Growth &amp; Design'
_journal_page_first 2739
_journal_paper_doi 10.1021/cg060441f
_journal_volume 6
_journal_year 2006
_chemical_formula_sum 'C64 H106 Cd4 N24 O37'
_chemical_formula_weight 2253.33
_chemical_name_systematic
; 
 ? 
;
_space_group_IT_number 2
_symmetry_cell_setting triclinic
_symmetry_space_group_name_Hall '-P 1'
_symmetry_space_group_name_H-M 'P -1'
_atom_sites_solution_hydrogens geom
_atom_sites_solution_primary direct
_atom_sites_solution_secondary difmap
_audit_creation_method SHELXL-97
_cell_angle_alpha 68.747(2)
_cell_angle_beta 66.944(2)
_cell_angle_gamma 63.282(2)
_cell_formula_units_Z 2
_cell_length_a 16.033(2)
_cell_length_b 16.744(2)
_cell_length_c 20.286(3)
_cell_measurement_temperature 100(2)
_cell_volume 4359.2(10)
_computing_cell_refinement
;
     'SAINT-PLUS for Windows NT, Ver. 6.0, Bruker AXS Inc., 1997.'
;
_computing_data_collection
;
          'SMART for Windows NT, Bruker AXS Inc., 1998.' 
;
_computing_molecular_graphics
;
     'XP-Interactive Molecular Graphics, Ver. 6.10, Bruker AXS Inc., 2000.'
;
_computing_publication_material 'SHELXTL-Bruker AXS Inc., 1998.'
_computing_structure_refinement 'SHELXL-97 (Sheldrick, 1997)'
_computing_structure_solution 'SHELXS-97 (Sheldrick, 1990)'
_diffrn_ambient_temperature 100(2)
_diffrn_measured_fraction_theta_full 0.983
_diffrn_measured_fraction_theta_max 0.983
_diffrn_measurement_device_type 'Bruker APX CCD'
_diffrn_measurement_method 'phi and omega scan'
_diffrn_radiation_monochromator graphite
_diffrn_radiation_source 'fine-focus sealed tube'
_diffrn_radiation_type MoK\a
_diffrn_radiation_wavelength 0.71073
_diffrn_reflns_av_R_equivalents 0.0574
_diffrn_reflns_av_sigmaI/netI 0.0995
_diffrn_reflns_limit_h_max 19
_diffrn_reflns_limit_h_min -19
_diffrn_reflns_limit_k_max 20
_diffrn_reflns_limit_k_min -20
_diffrn_reflns_limit_l_max 24
_diffrn_reflns_limit_l_min -25
_diffrn_reflns_number 33350
_diffrn_reflns_theta_full 26.00
_diffrn_reflns_theta_max 26.00
_diffrn_reflns_theta_min 1.59
_exptl_absorpt_coefficient_mu 1.064
_exptl_absorpt_correction_T_max 0.8567
_exptl_absorpt_correction_T_min 0.8153
_exptl_absorpt_correction_type multi-scan
_exptl_absorpt_process_details sadabs
_exptl_crystal_colour yellow
_exptl_crystal_density_diffrn 1.717
_exptl_crystal_density_method 'not measured'
_exptl_crystal_description block
_exptl_crystal_F_000 2292
_exptl_crystal_size_max 0.20
_exptl_crystal_size_mid 0.18
_exptl_crystal_size_min 0.15
_refine_diff_density_max 4.409
_refine_diff_density_min -2.119
_refine_diff_density_rms 0.210
_refine_ls_extinction_method none
_refine_ls_goodness_of_fit_ref 1.097
_refine_ls_hydrogen_treatment constr
_refine_ls_matrix_type full
_refine_ls_number_parameters 1152
_refine_ls_number_reflns 16844
_refine_ls_number_restraints 0
_refine_ls_restrained_S_all 1.097
_refine_ls_R_factor_all 0.1314
_refine_ls_R_factor_gt 0.0928
_refine_ls_shift/su_max 0.001
_refine_ls_shift/su_mean 0.000
_refine_ls_structure_factor_coef Fsqd
_refine_ls_weighting_details 'calc w=1/[\s^2^(Fo^2^)+(0.0985P)^2^+40.5524P] where P=(Fo^2^+2Fc^2^)/3'
_refine_ls_weighting_scheme calc
_refine_ls_wR_factor_gt 0.2063
_refine_ls_wR_factor_ref 0.2257
_reflns_number_gt 11954
_reflns_number_total 16844
_reflns_threshold_expression >2sigma(I)
_cod_data_source_file cg060441fsup1.cif
_cod_data_source_block 2
_cod_original_cell_volume 4359.1(10)
_cod_original_sg_symbol_H-M P-1
_cod_database_code 4508887

loop_
_symmetry_equiv_pos_as_xyz
'x, y, z'
'-x, -y, -z'

loop_
_atom_site_label
_atom_site_type_symbol
_atom_site_fract_x
_atom_site_fract_y
_atom_site_fract_z
_atom_site_U_iso_or_equiv
_atom_site_adp_type
_atom_site_occupancy
_atom_site_symmetry_multiplicity
_atom_site_calc_flag
_atom_site_refinement_flags
Cd1 Cd -0.24269(5) 1.09480(5) -0.14089(4) 0.01203(18) Uani 1 1 d .
Cd2 Cd -0.18069(5) 0.87191(5) 0.08202(4) 0.01236(18) Uani 1 1 d .
Cd3 Cd 0.21463(5) 0.58360(5) 0.39521(4) 0.01154(18) Uani 1 1 d .
Cd4 Cd 0.27983(5) 0.36324(5) 0.61735(4) 0.01263(18) Uani 1 1 d .
C1 C -0.4631(7) 1.2427(8) -0.1166(6) 0.021(2) Uani 1 1 d .
H1A H -0.4321 1.2795 -0.1579 0.025 Uiso 1 1 calc R
C2 C -0.5605(8) 1.2767(8) -0.0913(6) 0.024(2) Uani 1 1 d .
H2A H -0.5973 1.3347 -0.1159 0.029 Uiso 1 1 calc R
C3 C -0.6066(8) 1.2259(8) -0.0286(7) 0.027(3) Uani 1 1 d .
H3A H -0.6751 1.2489 -0.0088 0.032 Uiso 1 1 calc R
C4 C -0.5500(7) 1.1409(7) 0.0043(6) 0.016(2) Uani 1 1 d .
H4A H -0.5787 1.1044 0.0475 0.019 Uiso 1 1 calc R
C5 C -0.4515(7) 1.1108(6) -0.0272(5) 0.011(2) Uani 1 1 d .
C6 C -0.3854(7) 1.0177(7) 0.0024(5) 0.014(2) Uani 1 1 d .
C7 C -0.1872(7) 0.8470(6) -0.0633(5) 0.011(2) Uani 1 1 d .
C8 C -0.1099(7) 0.7599(7) -0.0399(5) 0.013(2) Uani 1 1 d .
C9 C -0.0679(8) 0.6876(7) -0.0730(5) 0.019(2) Uani 1 1 d .
H9A H -0.0899 0.6912 -0.1116 0.023 Uiso 1 1 calc R
C10 C 0.0050(8) 0.6103(7) -0.0513(6) 0.023(2) Uani 1 1 d .
H10A H 0.0342 0.5601 -0.0743 0.027 Uiso 1 1 calc R
C11 C 0.0351(8) 0.6072(7) 0.0056(6) 0.021(2) Uani 1 1 d .
H11A H 0.0871 0.5556 0.0213 0.025 Uiso 1 1 calc R
C12 C -0.0118(8) 0.6804(7) 0.0388(6) 0.019(2) Uani 1 1 d .
H12A H 0.0073 0.6763 0.0791 0.023 Uiso 1 1 calc R
C13 C -0.0516(8) 1.0355(7) -0.2828(6) 0.019(2) Uani 1 1 d .
H13A H -0.0993 1.0584 -0.3083 0.023 Uiso 1 1 calc R
C14 C 0.0422(8) 1.0119(8) -0.3213(6) 0.026(3) Uani 1 1 d .
H14A H 0.0595 1.0191 -0.3730 0.031 Uiso 1 1 calc R
C15 C 0.1135(8) 0.9774(8) -0.2860(6) 0.022(2) Uani 1 1 d .
H15A H 0.1801 0.9610 -0.3129 0.026 Uiso 1 1 calc R
C16 C 0.0859(7) 0.9670(7) -0.2106(6) 0.018(2) Uani 1 1 d .
H16A H 0.1331 0.9426 -0.1844 0.022 Uiso 1 1 calc R
C17 C -0.0126(7) 0.9931(6) -0.1742(5) 0.0090(19) Uani 1 1 d .
C18 C -0.0484(7) 0.9819(7) -0.0933(5) 0.011(2) Uani 1 1 d .
C19 C -0.2224(7) 1.0858(6) 0.0365(5) 0.010(2) Uani 1 1 d .
C20 C -0.2778(7) 1.0710(6) 0.1173(5) 0.0088(19) Uani 1 1 d .
C21 C -0.3210(7) 1.1390(7) 0.1557(5) 0.018(2) Uani 1 1 d .
H21A H -0.3165 1.1979 0.1320 0.021 Uiso 1 1 calc R
C22 C -0.3718(8) 1.1205(8) 0.2305(6) 0.026(3) Uani 1 1 d .
H22A H -0.4005 1.1653 0.2590 0.031 Uiso 1 1 calc R
C23 C -0.3782(8) 1.0353(8) 0.2605(6) 0.024(3) Uani 1 1 d .
H23A H -0.4162 1.0215 0.3096 0.029 Uiso 1 1 calc R
C24 C -0.3293(8) 0.9691(8) 0.2194(5) 0.021(2) Uani 1 1 d .
H24A H -0.3313 0.9092 0.2422 0.025 Uiso 1 1 calc R
C25 C 0.2763(8) 0.4746(8) 0.2696(6) 0.021(2) Uani 1 1 d .
H25A H 0.2246 0.5268 0.2541 0.026 Uiso 1 1 calc R
C26 C 0.3288(8) 0.4085(8) 0.2275(6) 0.024(3) Uani 1 1 d .
H26A H 0.3134 0.4146 0.1848 0.028 Uiso 1 1 calc R
C27 C 0.4036(9) 0.3340(9) 0.2508(7) 0.039(3) Uani 1 1 d .
H27A H 0.4410 0.2867 0.2244 0.047 Uiso 1 1 calc R
C28 C 0.4242(9) 0.3282(8) 0.3127(6) 0.029(3) Uani 1 1 d .
H28A H 0.4774 0.2783 0.3282 0.034 Uiso 1 1 calc R
C29 C 0.3676(7) 0.3950(7) 0.3513(5) 0.013(2) Uani 1 1 d .
C30 C 0.3849(6) 0.3918(6) 0.4198(5) 0.010(2) Uani 1 1 d .
C31 C 0.3619(7) 0.5248(7) 0.5205(5) 0.012(2) Uani 1 1 d .
C32 C 0.3643(7) 0.5156(7) 0.5957(5) 0.013(2) Uani 1 1 d .
C33 C 0.4047(7) 0.5643(7) 0.6091(5) 0.012(2) Uani 1 1 d .
H33A H 0.4319 0.6056 0.5700 0.014 Uiso 1 1 calc R
C34 C 0.4044(7) 0.5514(7) 0.6806(5) 0.017(2) Uani 1 1 d .
H34A H 0.4332 0.5827 0.6908 0.021 Uiso 1 1 calc R
C35 C 0.3628(8) 0.4938(7) 0.7358(6) 0.020(2) Uani 1 1 d .
H35A H 0.3610 0.4852 0.7852 0.024 Uiso 1 1 calc R
C36 C 0.3226(8) 0.4471(8) 0.7188(6) 0.022(2) Uani 1 1 d .
H36A H 0.2945 0.4062 0.7577 0.026 Uiso 1 1 calc R
C37 C 0.1428(8) 0.7861(7) 0.4257(6) 0.019(2) Uani 1 1 d .
H37A H 0.1797 0.7984 0.3759 0.023 Uiso 1 1 calc R
C38 C 0.0899(8) 0.8574(7) 0.4616(6) 0.020(2) Uani 1 1 d .
H38A H 0.0925 0.9169 0.4374 0.024 Uiso 1 1 calc R
C39 C 0.0327(9) 0.8410(8) 0.5338(6) 0.024(3) Uani 1 1 d .
H39A H -0.0042 0.8887 0.5599 0.029 Uiso 1 1 calc R
C40 C 0.0314(7) 0.7526(7) 0.5664(5) 0.018(2) Uani 1 1 d .
H40A H -0.0093 0.7396 0.6147 0.022 Uiso 1 1 calc R
C41 C 0.0894(7) 0.6840(6) 0.5284(5) 0.012(2) Uani 1 1 d .
C42 C 0.0964(7) 0.5867(6) 0.5619(5) 0.0100(19) Uiso 1 1 d .
C43 C 0.1492(7) 0.3891(7) 0.5212(5) 0.012(2) Uani 1 1 d .
C44 C 0.1909(7) 0.2869(7) 0.5462(5) 0.014(2) Uani 1 1 d .
C45 C 0.1632(8) 0.2298(7) 0.5334(5) 0.020(2) Uani 1 1 d .
H45A H 0.1106 0.2541 0.5125 0.024 Uiso 1 1 calc R
C46 C 0.2119(8) 0.1358(8) 0.5509(6) 0.025(3) Uani 1 1 d .
H46A H 0.1955 0.0949 0.5401 0.030 Uiso 1 1 calc R
C47 C 0.2856(8) 0.1026(7) 0.5847(6) 0.022(2) Uani 1 1 d .
H47A H 0.3205 0.0386 0.5976 0.026 Uiso 1 1 calc R
C48 C 0.3062(8) 0.1648(8) 0.5987(6) 0.023(2) Uani 1 1 d .
H48A H 0.3557 0.1418 0.6224 0.028 Uiso 1 1 calc R
C49 C -0.0509(9) 0.8082(8) 0.1644(6) 0.026(3) Uani 1 1 d .
C50 C 0.0181(12) 0.7678(12) 0.2105(8) 0.059(5) Uani 1 1 d .
H50A H 0.0804 0.7289 0.1827 0.071 Uiso 1 1 calc R
H50B H 0.0301 0.8194 0.2134 0.071 Uiso 1 1 calc R
C51 C -0.0023(11) 0.7167(12) 0.2807(9) 0.063(5) Uani 1 1 d .
H51A H -0.0205 0.6686 0.2787 0.076 Uiso 1 1 calc R
H51B H -0.0610 0.7574 0.3099 0.076 Uiso 1 1 calc R
C52 C 0.0708(8) 0.6706(8) 0.3228(6) 0.023(3) Uani 1 1 d .
C53 C 0.4574(8) 0.2218(7) 0.6631(6) 0.021(2) Uani 1 1 d .
C54 C 0.5224(8) 0.1696(11) 0.7134(7) 0.049(4) Uani 1 1 d .
H54A H 0.4982 0.2035 0.7523 0.059 Uiso 1 1 calc R
H54B H 0.5142 0.1096 0.7379 0.059 Uiso 1 1 calc R
C55 C 0.6267(9) 0.1519(9) 0.6822(6) 0.029(3) Uani 1 1 d .
H55A H 0.6363 0.2102 0.6521 0.035 Uiso 1 1 calc R
H55B H 0.6545 0.1094 0.6493 0.035 Uiso 1 1 calc R
C56 C 0.6811(7) 0.1112(7) 0.7396(5) 0.015(2) Uani 1 1 d .
C57 C 0.4052(8) 0.6294(8) 0.0155(6) 0.025(3) Uani 1 1 d .
C58 C 0.5156(9) 0.6066(9) -0.0094(7) 0.037(3) Uani 1 1 d .
H58A H 0.5489 0.5540 -0.0332 0.045 Uiso 1 1 calc R
H58B H 0.5396 0.5895 0.0338 0.045 Uiso 1 1 calc R
C59 C 0.5382(9) 0.6918(8) -0.0644(7) 0.028(3) Uani 1 1 d .
H59A H 0.5145 0.7074 -0.1074 0.034 Uiso 1 1 calc R
H59B H 0.5017 0.7445 -0.0405 0.034 Uiso 1 1 calc R
C60 C 0.6439(10) 0.6789(8) -0.0909(7) 0.033(3) Uani 1 1 d .
C61 C -0.0305(7) 0.2692(7) 0.2555(5) 0.014(2) Uiso 1 1 d .
C62 C -0.1082(8) 0.2573(9) 0.2414(7) 0.030(3) Uani 1 1 d .
H62A H -0.0791 0.2041 0.2186 0.036 Uiso 1 1 calc R
H62B H -0.1373 0.3126 0.2061 0.036 Uiso 1 1 calc R
C63 C -0.1869(8) 0.2424(8) 0.3108(6) 0.021(2) Uani 1 1 d .
H63A H -0.2119 0.2938 0.3349 0.026 Uiso 1 1 calc R
H63B H -0.1572 0.1854 0.3447 0.026 Uiso 1 1 calc R
C64 C -0.2728(7) 0.2349(7) 0.3017(6) 0.021(2) Uani 1 1 d .
N1 N -0.4081(6) 1.1607(6) -0.0872(4) 0.0141(18) Uani 1 1 d .
N2 N -0.4164(6) 0.9774(6) 0.0722(4) 0.0154(18) Uani 1 1 d .
H2C H -0.4619 1.0165 0.1011 0.018 Uiso 1 1 d R
H2D H -0.4159 0.9229 0.0785 0.018 Uiso 1 1 d R
N3 N -0.3068(6) 0.9810(5) -0.0451(4) 0.0130(17) Uani 1 1 d .
N4 N -0.2450(6) 0.8962(5) -0.0153(4) 0.0093(16) Uani 1 1 d .
N5 N -0.1915(6) 0.8689(6) -0.1327(4) 0.0169(19) Uani 1 1 d .
H5A H -0.1942 0.9357 -0.1674 0.020 Uiso 1 1 d R
H5B H -0.1388 0.8307 -0.1686 0.020 Uiso 1 1 d R
N6 N -0.0834(6) 0.7579(6) 0.0176(4) 0.0149(19) Uani 1 1 d .
N7 N -0.0815(6) 1.0285(6) -0.2096(4) 0.0161(19) Uani 1 1 d .
N8 N 0.0134(6) 0.9208(6) -0.0534(4) 0.0154(18) Uani 1 1 d .
H8A H 0.0756 0.8655 -0.0767 0.018 Uiso 1 1 d R
H8B H -0.0030 0.9087 -0.0025 0.018 Uiso 1 1 d R
N9 N -0.1363(6) 1.0365(6) -0.0678(4) 0.0145(18) Uani 1 1 d .
N10 N -0.1703(6) 1.0145(6) 0.0093(4) 0.0109(17) Uani 1 1 d .
N11 N -0.2312(7) 1.1719(6) -0.0018(5) 0.022(2) Uani 1 1 d .
H11B H -0.2001 1.1824 -0.0488 0.027 Uiso 1 1 calc R
H11C H -0.2682 1.2180 0.0201 0.027 Uiso 1 1 calc R
N12 N -0.2798(6) 0.9866(5) 0.1493(4) 0.0143(18) Uani 1 1 d .
N13 N 0.2946(6) 0.4689(6) 0.3305(4) 0.0154(19) Uani 1 1 d .
N14 N 0.4376(6) 0.3104(6) 0.4544(4) 0.0151(18) Uani 1 1 d .
H14C H 0.4572 0.2546 0.4492 0.018 Uiso 1 1 d R
H14D H 0.4234 0.3142 0.4927 0.018 Uiso 1 1 d R
N15 N 0.3474(6) 0.4675(5) 0.4403(4) 0.0110(17) Uani 1 1 d .
N16 N 0.3568(6) 0.4535(6) 0.5106(4) 0.0112(17) Uani 1 1 d .
N17 N 0.3722(6) 0.5985(6) 0.4685(5) 0.0155(18) Uani 1 1 d .
H17A H 0.3658 0.6013 0.4214 0.019 Uiso 1 1 d R
H17B H 0.3565 0.6546 0.4801 0.019 Uiso 1 1 d R
N18 N 0.3220(6) 0.4577(6) 0.6508(4) 0.0126(18) Uani 1 1 d .
N19 N 0.1442(6) 0.6991(5) 0.4585(4) 0.0099(17) Uani 1 1 d .
N20 N 0.0634(7) 0.5621(6) 0.6360(4) 0.022(2) Uani 1 1 d .
H20A H 0.0422 0.6012 0.6703 0.026 Uiso 1 1 d R
H20B H 0.1043 0.5050 0.6331 0.026 Uiso 1 1 d R
N21 N 0.1348(6) 0.5311(6) 0.5191(4) 0.0146(18) Uani 1 1 d .
N22 N 0.1569(6) 0.4382(5) 0.5551(5) 0.0134(18) Uani 1 1 d .
N23 N 0.1135(6) 0.4205(6) 0.4637(4) 0.0156(18) Uani 1 1 d .
H23C H 0.0808 0.4834 0.4564 0.019 Uiso 1 1 d R
H23D H 0.1463 0.3788 0.4386 0.019 Uiso 1 1 d R
N24 N 0.2611(6) 0.2558(6) 0.5811(4) 0.0132(18) Uani 1 1 d .
O1 O -0.1234(5) 0.7840(5) 0.1856(4) 0.0188(16) Uani 1 1 d .
O2 O -0.0335(6) 0.8636(6) 0.1045(4) 0.032(2) Uani 1 1 d .
O3 O 0.0573(6) 0.6123(6) 0.3814(4) 0.032(2) Uani 1 1 d .
O4 O 0.1475(5) 0.6898(5) 0.2985(4) 0.0175(16) Uani 1 1 d .
O5 O 0.3666(5) 0.2442(5) 0.6945(4) 0.0199(16) Uani 1 1 d .
O6 O 0.4915(5) 0.2467(5) 0.5953(4) 0.0238(17) Uani 1 1 d .
O7 O 0.7115(5) 0.1611(5) 0.7498(3) 0.0150(15) Uani 1 1 d .
O8 O 0.6958(6) 0.0289(5) 0.7726(4) 0.0244(17) Uani 1 1 d .
O9 O 0.3628(6) 0.6544(5) -0.0335(5) 0.032(2) Uani 1 1 d .
O10 O 0.3639(6) 0.6257(5) 0.0836(5) 0.033(2) Uani 1 1 d .
O11 O 0.6671(7) 0.7443(6) -0.1408(5) 0.040(2) Uani 1 1 d .
O12 O 0.7066(6) 0.6043(6) -0.0670(5) 0.033(2) Uani 1 1 d .
O13 O 0.0494(6) 0.2041(7) 0.2567(4) 0.040(2) Uani 1 1 d .
O14 O -0.0506(8) 0.3458(6) 0.2652(5) 0.042(2) Uani 1 1 d .
O15 O -0.2833(6) 0.2552(5) 0.2399(4) 0.0272(18) Uani 1 1 d .
O16 O -0.3296(6) 0.2086(6) 0.3610(4) 0.032(2) Uani 1 1 d .
O17 O -0.2435(5) 1.2412(5) -0.1626(4) 0.0198(16) Uani 1 1 d .
H17C H -0.2858 1.2908 -0.1416 0.024 Uiso 1 1 d R
H17D H -0.2219 1.2723 -0.2118 0.024 Uiso 1 1 d R
O18 O -0.2999(5) 0.7953(5) 0.1498(4) 0.0166(15) Uani 1 1 d .
H18C H -0.3052 0.7714 0.1995 0.020 Uiso 1 1 d R
H18D H -0.2804 0.7410 0.1405 0.020 Uiso 1 1 d R
O19 O 0.3461(5) 0.6444(5) 0.3156(4) 0.0189(16) Uani 1 1 d .
H19A H 0.3403 0.6827 0.2749 0.023 Uiso 1 1 d R
H19B H 0.3969 0.6269 0.3289 0.023 Uiso 1 1 d R
O20 O 0.1598(5) 0.3669(5) 0.7264(4) 0.0192(16) Uani 1 1 d .
H20C H 0.1226 0.4179 0.7512 0.023 Uiso 1 1 d R
H20D H 0.1399 0.3227 0.7540 0.023 Uiso 1 1 d R
O1W O -0.5510(5) 0.5571(5) 0.1988(4) 0.0224(17) Uani 1 1 d .
H1WA H -0.5586 0.5477 0.1583 0.027 Uiso 1 1 d R
H1WB H -0.4933 0.5061 0.1873 0.027 Uiso 1 1 d R
O2W O -0.1606(6) 0.2435(6) 0.0976(4) 0.031(2) Uani 1 1 d .
H2WA H -0.1955 0.2759 0.1359 0.037 Uiso 1 1 d R
H2WB H -0.2113 0.2688 0.0817 0.037 Uiso 1 1 d R
O3W O -0.3859(6) 0.4067(5) 0.1504(4) 0.0288(19) Uani 1 1 d .
H3WA H -0.3577 0.3718 0.1140 0.035 Uiso 1 1 d R
H3WB H -0.3307 0.4113 0.1535 0.035 Uiso 1 1 d R
O4W O -0.2664(6) 0.5189(6) 0.0691(5) 0.036(2) Uani 1 1 d .
H4WA H -0.2901 0.5825 0.0470 0.043 Uiso 1 1 d R
H4WB H -0.3112 0.4885 0.0864 0.043 Uiso 1 1 d R
O5W O -0.2157(5) 0.6307(5) 0.1078(4) 0.0186(16) Uani 1 1 d .
H5WA H -0.2341 0.6010 0.0867 0.022 Uiso 1 1 d R
H5WB H -0.1670 0.5876 0.1283 0.022 Uiso 1 1 d R
O6W O -0.0755(5) 0.5151(5) 0.1821(4) 0.0217(17) Uani 1 1 d .
H6WA H -0.0073 0.4844 0.1744 0.026 Uiso 1 1 d R
H6WB H -0.1027 0.4714 0.2178 0.026 Uiso 1 1 d R
O7W O 0.0821(8) 0.5143(8) 0.1958(7) 0.077(4) Uani 1 1 d .
H7WA H 0.1261 0.4593 0.2173 0.093 Uiso 1 1 d R
H7WB H 0.1279 0.5363 0.1552 0.093 Uiso 1 1 d R
O8W O 0.2072(8) 0.5805(8) 0.0787(8) 0.087(5) Uani 1 1 d .
H8WA H 0.2570 0.6029 0.0448 0.104 Uiso 1 1 d R
H8WB H 0.2185 0.5174 0.0870 0.104 Uiso 1 1 d R
O9W O 0.1600(6) 0.3238(7) 0.2342(5) 0.042(2) Uani 1 1 d .
H9WA H 0.1257 0.2896 0.2349 0.050 Uiso 1 1 d R
H9WB H 0.2227 0.2801 0.2371 0.050 Uiso 1 1 d R
O10W O 0.1837(6) 0.2960(6) 0.3689(4) 0.035(2) Uani 1 1 d .
H10W H 0.2259 0.2366 0.3787 0.042 Uiso 1 1 d R
H10Q H 0.1819 0.3086 0.3198 0.042 Uiso 1 1 d R
O11W O 0.3328(8) 0.1093(7) 0.3406(6) 0.053(3) Uani 1 1 d .
H11W H 0.3542 0.1181 0.2885 0.064 Uiso 1 1 d R
H11Q H 0.2806 0.0877 0.3582 0.064 Uiso 1 1 d R
O12W O 0.4271(6) 0.0733(6) 0.1890(4) 0.0308(19) Uani 1 1 d .
H12W H 0.3966 0.0312 0.2088 0.037 Uiso 1 1 d R
H12Q H 0.4137 0.1334 0.1919 0.037 Uiso 1 1 d R
O13W O 0.1748(7) 0.0710(6) 0.3390(5) 0.041(2) Uani 1 1 d .
H13W H 0.1989 0.0315 0.3091 0.049 Uiso 1 1 d R
H13Q H 0.1196 0.1049 0.3310 0.049 Uiso 1 1 d R
O14W O 0.1824(7) -0.0216(6) 0.4973(5) 0.043(2) Uani 1 1 d .
H14W H 0.2157 -0.0681 0.5317 0.052 Uiso 1 1 d R
H14Q H 0.1646 -0.0042 0.4558 0.052 Uiso 1 1 d R
O15W O 0.3246(5) -0.2149(6) 0.5053(4) 0.0259(18) Uani 1 1 d .
H15W H 0.3352 -0.2172 0.5489 0.031 Uiso 1 1 d R
H15Q H 0.3096 -0.1507 0.4955 0.031 Uiso 1 1 d R
O16W O 0.4586(7) 0.0009(6) 0.4311(5) 0.044(2) Uani 1 1 d .
H16W H 0.4075 0.0419 0.4090 0.053 Uiso 1 1 d R
H16Q H 0.4662 -0.0226 0.4795 0.053 Uiso 1 1 d R
O17W O 0.4624(6) -0.1223(5) 0.5665(5) 0.0309(19) Uani 1 1 d .
H17W H 0.4775 -0.1056 0.5993 0.037 Uiso 1 1 d R
H17Q H 0.3938 -0.1047 0.5805 0.037 Uiso 1 1 d R

loop_
_atom_site_aniso_label
_atom_site_aniso_U_11
_atom_site_aniso_U_22
_atom_site_aniso_U_33
_atom_site_aniso_U_23
_atom_site_aniso_U_13
_atom_site_aniso_U_12
Cd1 0.0103(4) 0.0171(4) 0.0070(3) 0.0033(3) -0.0041(3) -0.0066(3)
Cd2 0.0156(4) 0.0147(4) 0.0080(4) 0.0026(3) -0.0068(3) -0.0073(3)
Cd3 0.0116(4) 0.0163(4) 0.0057(3) 0.0011(3) -0.0048(3) -0.0049(3)
Cd4 0.0156(4) 0.0162(4) 0.0091(4) 0.0046(3) -0.0082(3) -0.0100(3)
C1 0.016(5) 0.026(6) 0.023(6) -0.008(5) -0.002(4) -0.010(5)
C2 0.026(6) 0.022(6) 0.028(6) -0.004(5) -0.012(5) -0.010(5)
C3 0.008(5) 0.030(7) 0.035(7) -0.013(5) -0.005(5) 0.003(5)
C4 0.011(5) 0.020(5) 0.017(5) -0.001(4) -0.003(4) -0.009(4)
C5 0.015(5) 0.009(5) 0.017(5) 0.002(4) -0.012(4) -0.010(4)
C6 0.018(5) 0.011(5) 0.014(5) 0.003(4) -0.009(4) -0.008(4)
C7 0.011(5) 0.013(5) 0.015(5) 0.002(4) -0.005(4) -0.012(4)
C8 0.010(5) 0.020(5) 0.009(5) 0.011(4) -0.005(4) -0.014(4)
C9 0.028(6) 0.018(6) 0.010(5) -0.001(4) -0.003(4) -0.012(5)
C10 0.028(6) 0.020(6) 0.011(5) -0.004(4) -0.001(4) -0.006(5)
C11 0.022(6) 0.017(6) 0.013(5) 0.004(4) -0.001(4) -0.007(5)
C12 0.020(6) 0.021(6) 0.014(5) 0.006(4) -0.007(4) -0.010(5)
C13 0.019(6) 0.026(6) 0.015(5) 0.000(4) -0.006(4) -0.012(5)
C14 0.025(6) 0.037(7) 0.009(5) -0.001(5) -0.007(5) -0.006(5)
C15 0.016(5) 0.029(6) 0.013(5) -0.002(5) 0.000(4) -0.006(5)
C16 0.003(5) 0.023(6) 0.025(6) -0.004(5) -0.005(4) -0.003(4)
C17 0.010(5) 0.009(5) 0.005(4) 0.003(4) -0.001(4) -0.006(4)
C18 0.009(5) 0.016(5) 0.011(5) -0.007(4) 0.002(4) -0.008(4)
C19 0.007(4) 0.013(5) 0.010(5) 0.003(4) -0.006(4) -0.005(4)
C20 0.014(5) 0.012(5) 0.003(4) 0.010(4) -0.011(4) -0.009(4)
C21 0.022(6) 0.017(5) 0.004(5) 0.006(4) 0.000(4) -0.008(5)
C22 0.024(6) 0.032(7) 0.016(6) -0.012(5) -0.008(5) 0.002(5)
C23 0.034(7) 0.030(6) 0.006(5) 0.004(4) 0.000(5) -0.020(6)
C24 0.032(6) 0.027(6) 0.003(5) 0.006(4) -0.004(4) -0.016(5)
C25 0.015(5) 0.024(6) 0.029(6) -0.006(5) -0.010(5) -0.006(5)
C26 0.028(6) 0.032(7) 0.014(5) -0.007(5) -0.016(5) -0.003(5)
C27 0.034(7) 0.038(8) 0.034(7) -0.025(6) -0.010(6) 0.008(6)
C28 0.030(7) 0.032(7) 0.020(6) -0.010(5) -0.016(5) 0.002(6)
C29 0.013(5) 0.014(5) 0.017(5) -0.005(4) -0.002(4) -0.009(4)
C30 0.006(4) 0.009(5) 0.012(5) 0.004(4) -0.007(4) 0.000(4)
C31 0.007(5) 0.023(6) 0.009(5) 0.003(4) -0.008(4) -0.008(4)
C32 0.007(5) 0.014(5) 0.009(5) 0.002(4) -0.002(4) -0.001(4)
C33 0.015(5) 0.017(5) 0.007(5) 0.002(4) 0.000(4) -0.015(4)
C34 0.020(5) 0.029(6) 0.014(5) 0.003(4) -0.012(4) -0.018(5)
C35 0.034(6) 0.026(6) 0.008(5) 0.002(4) -0.011(5) -0.017(5)
C36 0.024(6) 0.032(6) 0.014(5) 0.002(5) -0.008(5) -0.017(5)
C37 0.029(6) 0.017(6) 0.010(5) 0.012(4) -0.013(4) -0.013(5)
C38 0.029(6) 0.009(5) 0.022(6) 0.010(4) -0.016(5) -0.010(5)
C39 0.033(7) 0.019(6) 0.021(6) 0.000(5) -0.013(5) -0.009(5)
C40 0.018(5) 0.026(6) 0.003(5) -0.001(4) 0.000(4) -0.005(5)
C41 0.013(5) 0.013(5) 0.008(5) 0.005(4) -0.009(4) -0.004(4)
C43 0.010(5) 0.019(5) 0.009(5) 0.006(4) -0.007(4) -0.010(4)
C44 0.020(5) 0.023(6) 0.005(5) 0.001(4) -0.004(4) -0.016(5)
C45 0.030(6) 0.027(6) 0.012(5) 0.004(4) -0.015(5) -0.016(5)
C46 0.036(7) 0.028(6) 0.026(6) -0.002(5) -0.019(5) -0.019(6)
C47 0.029(6) 0.013(5) 0.020(6) 0.006(4) -0.008(5) -0.011(5)
C48 0.028(6) 0.027(6) 0.021(6) -0.007(5) -0.014(5) -0.008(5)
C49 0.039(7) 0.027(6) 0.018(6) 0.010(5) -0.019(5) -0.019(6)
C50 0.065(10) 0.087(12) 0.044(9) 0.037(8) -0.040(8) -0.063(10)
C51 0.041(9) 0.080(12) 0.063(10) 0.047(9) -0.046(8) -0.040(9)
C52 0.026(6) 0.032(6) 0.019(6) 0.009(5) -0.014(5) -0.023(5)
C53 0.019(6) 0.023(6) 0.015(5) 0.007(4) -0.013(4) -0.003(5)
C54 0.016(6) 0.077(11) 0.016(6) 0.020(6) -0.008(5) -0.005(7)
C55 0.034(7) 0.041(7) 0.016(6) 0.015(5) -0.017(5) -0.024(6)
C56 0.022(6) 0.025(6) 0.011(5) -0.007(4) -0.011(4) -0.011(5)
C57 0.018(6) 0.021(6) 0.029(7) -0.007(5) 0.004(5) -0.008(5)
C58 0.029(7) 0.041(8) 0.035(7) 0.006(6) -0.010(6) -0.017(6)
C59 0.032(7) 0.025(6) 0.033(7) -0.011(5) -0.002(5) -0.017(6)
C60 0.044(8) 0.021(6) 0.032(7) -0.006(5) -0.006(6) -0.015(6)
C62 0.022(6) 0.046(8) 0.029(7) -0.017(6) 0.002(5) -0.019(6)
C63 0.016(5) 0.021(6) 0.029(6) -0.008(5) -0.003(5) -0.010(5)
C64 0.013(5) 0.024(6) 0.021(6) -0.001(5) -0.003(4) -0.008(5)
N1 0.017(4) 0.017(5) 0.011(4) 0.004(3) -0.005(3) -0.012(4)
N2 0.020(5) 0.016(4) 0.016(4) -0.004(4) -0.003(4) -0.012(4)
N3 0.013(4) 0.014(4) 0.010(4) 0.001(3) -0.004(3) -0.005(4)
N4 0.011(4) 0.015(4) 0.009(4) 0.002(3) -0.005(3) -0.013(4)
N5 0.027(5) 0.015(4) 0.010(4) -0.003(3) -0.004(4) -0.009(4)
N6 0.016(4) 0.016(4) 0.017(4) 0.014(3) -0.015(4) -0.014(4)
N7 0.018(5) 0.019(5) 0.010(4) 0.011(3) -0.011(4) -0.011(4)
N8 0.011(4) 0.023(5) 0.008(4) 0.002(3) -0.002(3) -0.008(4)
N9 0.017(4) 0.021(5) 0.008(4) 0.002(3) -0.007(3) -0.010(4)
N10 0.013(4) 0.021(5) 0.003(4) 0.000(3) -0.002(3) -0.012(4)
N11 0.037(6) 0.023(5) 0.005(4) -0.001(4) -0.006(4) -0.012(4)
N12 0.015(4) 0.014(4) 0.007(4) -0.009(3) -0.002(3) 0.006(4)
N13 0.010(4) 0.023(5) 0.015(4) 0.009(4) -0.011(3) -0.011(4)
N14 0.015(4) 0.019(5) 0.008(4) -0.002(3) -0.001(3) -0.005(4)
N15 0.009(4) 0.012(4) 0.010(4) 0.000(3) -0.003(3) -0.004(3)
N16 0.012(4) 0.021(5) 0.002(4) 0.002(3) -0.006(3) -0.007(4)
N17 0.021(5) 0.018(5) 0.015(4) 0.002(4) -0.013(4) -0.011(4)
N18 0.022(5) 0.019(4) 0.002(4) 0.008(3) -0.010(3) -0.014(4)
N19 0.010(4) 0.016(4) 0.012(4) -0.005(3) -0.014(3) 0.000(3)
N20 0.027(5) 0.018(5) 0.008(4) -0.004(4) 0.003(4) -0.003(4)
N21 0.021(5) 0.016(4) 0.012(4) 0.006(3) -0.010(4) -0.013(4)
N22 0.012(4) 0.011(4) 0.017(4) 0.002(3) -0.006(3) -0.006(4)
N23 0.015(4) 0.012(4) 0.017(4) 0.002(3) -0.011(4) -0.001(4)
N24 0.013(4) 0.019(5) 0.003(4) -0.001(3) 0.002(3) -0.006(4)
O1 0.016(4) 0.026(4) 0.020(4) -0.003(3) -0.010(3) -0.009(3)
O2 0.036(5) 0.047(5) 0.016(4) 0.018(4) -0.017(4) -0.029(4)
O3 0.031(5) 0.044(5) 0.019(4) 0.014(4) -0.016(4) -0.021(4)
O4 0.019(4) 0.024(4) 0.010(3) 0.004(3) -0.010(3) -0.009(3)
O5 0.012(4) 0.024(4) 0.017(4) 0.007(3) -0.007(3) -0.007(3)
O6 0.027(4) 0.030(4) 0.008(4) 0.007(3) -0.009(3) -0.011(4)
O7 0.015(4) 0.024(4) 0.003(3) -0.003(3) -0.002(3) -0.005(3)
O8 0.035(5) 0.019(4) 0.019(4) 0.001(3) -0.013(4) -0.010(4)
O9 0.034(5) 0.025(4) 0.039(5) -0.008(4) -0.021(4) -0.002(4)
O10 0.031(5) 0.024(5) 0.031(5) -0.006(4) -0.004(4) -0.002(4)
O11 0.054(6) 0.033(5) 0.028(5) -0.004(4) 0.011(4) -0.033(5)
O12 0.038(5) 0.032(5) 0.033(5) -0.005(4) -0.013(4) -0.016(4)
O13 0.027(5) 0.067(6) 0.012(4) -0.012(4) -0.009(4) -0.001(4)
O14 0.087(8) 0.026(5) 0.031(5) 0.009(4) -0.037(5) -0.028(5)
O15 0.024(4) 0.035(5) 0.022(4) -0.010(4) -0.009(3) -0.006(4)
O16 0.032(5) 0.048(5) 0.011(4) -0.002(4) 0.002(3) -0.020(4)
O17 0.025(4) 0.022(4) 0.012(4) 0.004(3) -0.002(3) -0.017(3)
O18 0.021(4) 0.018(4) 0.014(4) 0.003(3) -0.009(3) -0.011(3)
O19 0.015(4) 0.032(4) 0.011(4) 0.008(3) -0.013(3) -0.011(3)
O20 0.021(4) 0.015(4) 0.016(4) 0.008(3) -0.005(3) -0.011(3)
O1W 0.027(4) 0.022(4) 0.014(4) -0.002(3) -0.006(3) -0.006(3)
O2W 0.021(4) 0.038(5) 0.030(5) -0.016(4) -0.006(4) -0.002(4)
O3W 0.034(5) 0.022(4) 0.037(5) -0.013(4) -0.016(4) -0.005(4)
O4W 0.029(5) 0.027(5) 0.048(6) -0.009(4) -0.015(4) -0.003(4)
O5W 0.016(4) 0.021(4) 0.019(4) -0.004(3) -0.012(3) -0.003(3)
O6W 0.020(4) 0.024(4) 0.020(4) -0.003(3) -0.006(3) -0.008(3)
O7W 0.050(7) 0.074(8) 0.102(10) -0.011(7) -0.048(7) -0.006(6)
O8W 0.037(6) 0.065(8) 0.152(13) -0.019(8) -0.008(7) -0.031(6)
O9W 0.025(5) 0.078(7) 0.032(5) -0.019(5) -0.003(4) -0.026(5)
O10W 0.051(6) 0.036(5) 0.019(4) -0.007(4) -0.010(4) -0.016(4)
O11W 0.058(7) 0.063(7) 0.043(6) -0.011(5) -0.019(5) -0.022(6)
O12W 0.033(5) 0.033(5) 0.026(4) -0.005(4) -0.002(4) -0.018(4)
O13W 0.039(5) 0.038(5) 0.032(5) -0.014(4) -0.012(4) 0.003(4)
O14W 0.057(6) 0.041(6) 0.036(5) -0.011(4) -0.016(5) -0.016(5)
O15W 0.024(4) 0.038(5) 0.020(4) -0.003(3) -0.010(3) -0.014(4)
O16W 0.049(6) 0.042(6) 0.033(5) 0.008(4) -0.012(4) -0.022(5)
O17W 0.030(5) 0.032(5) 0.038(5) -0.008(4) -0.010(4) -0.017(4)

loop_
_atom_type_symbol
_atom_type_description
_atom_type_scat_dispersion_real
_atom_type_scat_dispersion_imag
_atom_type_scat_source
C C 0.0033 0.0016 'International Tables Vol C Tables 4.2.6.8 and 6.1.1.4'
H H 0.0000 0.0000 'International Tables Vol C Tables 4.2.6.8 and 6.1.1.4'
N N 0.0061 0.0033 'International Tables Vol C Tables 4.2.6.8 and 6.1.1.4'
O O 0.0106 0.0060 'International Tables Vol C Tables 4.2.6.8 and 6.1.1.4'
Cd Cd -0.8075 1.2024 'International Tables Vol C Tables 4.2.6.8 and 6.1.1.4'

loop_
_geom_angle_atom_site_label_1
_geom_angle_atom_site_label_2
_geom_angle_atom_site_label_3
_geom_angle
_geom_angle_site_symmetry_1
_geom_angle_site_symmetry_3
O17 Cd1 N1 83.9(3) . .
O17 Cd1 O7 80.6(2) . 1_464
N1 Cd1 O7 83.6(3) . 1_464
O17 Cd1 N9 90.1(3) . .
N1 Cd1 N9 118.2(3) . .
O7 Cd1 N9 155.5(3) 1_464 .
O17 Cd1 N7 98.2(3) . .
N1 Cd1 N7 171.7(3) . .
O7 Cd1 N7 88.9(2) 1_464 .
N9 Cd1 N7 69.9(3) . .
O17 Cd1 N3 141.4(3) . .
N1 Cd1 N3 68.7(3) . .
O7 Cd1 N3 120.7(3) 1_464 .
N9 Cd1 N3 80.2(3) . .
N7 Cd1 N3 112.9(3) . .
N6 Cd2 O1 92.8(3) . .
N6 Cd2 N10 111.0(3) . .
O1 Cd2 N10 127.8(2) . .
N6 Cd2 N12 179.2(3) . .
O1 Cd2 N12 86.4(3) . .
N10 Cd2 N12 69.8(3) . .
N6 Cd2 N4 70.4(3) . .
O1 Cd2 N4 153.8(2) . .
N10 Cd2 N4 78.0(3) . .
N12 Cd2 N4 110.2(3) . .
N6 Cd2 O18 91.2(3) . .
O1 Cd2 O18 80.3(2) . .
N10 Cd2 O18 140.9(2) . .
N12 Cd2 O18 88.4(3) . .
N4 Cd2 O18 80.1(2) . .
N6 Cd2 O2 89.5(3) . .
O1 Cd2 O2 53.8(2) . .
N10 Cd2 O2 79.8(3) . .
N12 Cd2 O2 90.3(3) . .
N4 Cd2 O2 141.8(2) . .
O18 Cd2 O2 134.1(2) . .
N13 Cd3 N19 176.3(3) . .
N13 Cd3 O4 91.9(3) . .
N19 Cd3 O4 89.2(3) . .
N13 Cd3 N21 112.1(3) . .
N19 Cd3 N21 69.7(3) . .
O4 Cd3 N21 129.3(3) . .
N13 Cd3 N15 69.2(3) . .
N19 Cd3 N15 108.5(3) . .
O4 Cd3 N15 151.8(3) . .
N21 Cd3 N15 78.4(3) . .
N13 Cd3 O3 92.2(3) . .
N19 Cd3 O3 91.4(3) . .
O4 Cd3 O3 54.1(2) . .
N21 Cd3 O3 80.0(3) . .
N15 Cd3 O3 143.1(3) . .
N13 Cd3 O19 86.2(3) . .
N19 Cd3 O19 90.6(3) . .
O4 Cd3 O19 78.2(2) . .
N21 Cd3 O19 143.8(2) . .
N15 Cd3 O19 79.8(2) . .
O3 Cd3 O19 132.2(2) . .
O20 Cd4 O5 80.3(2) . .
O20 Cd4 N24 98.3(3) . .
O5 Cd4 N24 89.1(3) . .
O20 Cd4 N18 86.7(3) . .
O5 Cd4 N18 85.5(3) . .
N24 Cd4 N18 171.9(3) . .
O20 Cd4 N22 88.3(3) . .
O5 Cd4 N22 154.7(3) . .
N24 Cd4 N22 70.1(3) . .
N18 Cd4 N22 116.6(3) . .
O20 Cd4 N16 144.9(3) . .
O5 Cd4 N16 121.2(3) . .
N24 Cd4 N16 108.7(3) . .
N18 Cd4 N16 69.4(3) . .
N22 Cd4 N16 80.4(3) . .
N1 C1 C2 123.5(10) . .
N1 C1 H1A 118.2 . .
C2 C1 H1A 118.2 . .
C1 C2 C3 119.0(11) . .
C1 C2 H2A 120.5 . .
C3 C2 H2A 120.5 . .
C4 C3 C2 118.3(10) . .
C4 C3 H3A 120.8 . .
C2 C3 H3A 120.8 . .
C5 C4 C3 118.3(9) . .
C5 C4 H4A 120.8 . .
C3 C4 H4A 120.8 . .
N1 C5 C4 122.8(9) . .
N1 C5 C6 115.3(9) . .
C4 C5 C6 121.9(9) . .
N3 C6 N2 126.1(9) . .
N3 C6 C5 115.8(8) . .
N2 C6 C5 117.7(9) . .
N4 C7 N5 124.8(9) . .
N4 C7 C8 117.6(8) . .
N5 C7 C8 117.5(9) . .
C9 C8 N6 122.4(9) . .
C9 C8 C7 123.0(9) . .
N6 C8 C7 114.6(9) . .
C10 C9 C8 121.0(10) . .
C10 C9 H9A 119.5 . .
C8 C9 H9A 119.5 . .
C9 C10 C11 118.0(10) . .
C9 C10 H10A 121.0 . .
C11 C10 H10A 121.0 . .
C12 C11 C10 118.8(10) . .
C12 C11 H11A 120.6 . .
C10 C11 H11A 120.6 . .
N6 C12 C11 124.0(10) . .
N6 C12 H12A 118.0 . .
C11 C12 H12A 118.0 . .
C14 C13 N7 123.2(10) . .
C14 C13 H13A 118.4 . .
N7 C13 H13A 118.4 . .
C13 C14 C15 120.0(10) . .
C13 C14 H14A 120.0 . .
C15 C14 H14A 120.0 . .
C14 C15 C16 118.6(10) . .
C14 C15 H15A 120.7 . .
C16 C15 H15A 120.7 . .
C15 C16 C17 118.3(9) . .
C15 C16 H16A 120.9 . .
C17 C16 H16A 120.9 . .
N7 C17 C16 122.5(9) . .
N7 C17 C18 115.7(8) . .
C16 C17 C18 121.8(8) . .
N9 C18 N8 125.9(9) . .
N9 C18 C17 116.3(8) . .
N8 C18 C17 117.7(8) . .
N10 C19 N11 124.4(9) . .
N10 C19 C20 117.5(8) . .
N11 C19 C20 118.2(9) . .
N12 C20 C21 122.0(8) . .
N12 C20 C19 115.4(8) . .
C21 C20 C19 122.6(8) . .
C20 C21 C22 119.4(9) . .
C20 C21 H21A 120.3 . .
C22 C21 H21A 120.3 . .
C23 C22 C21 117.1(10) . .
C23 C22 H22A 121.4 . .
C21 C22 H22A 121.4 . .
C22 C23 C24 120.1(10) . .
C22 C23 H23A 119.9 . .
C24 C23 H23A 119.9 . .
N12 C24 C23 122.1(10) . .
N12 C24 H24A 118.9 . .
C23 C24 H24A 118.9 . .
N13 C25 C26 123.9(10) . .
N13 C25 H25A 118.1 . .
C26 C25 H25A 118.1 . .
C27 C26 C25 117.0(10) . .
C27 C26 H26A 121.5 . .
C25 C26 H26A 121.5 . .
C26 C27 C28 119.7(11) . .
C26 C27 H27A 120.2 . .
C28 C27 H27A 120.2 . .
C29 C28 C27 119.1(10) . .
C29 C28 H28A 120.4 . .
C27 C28 H28A 120.4 . .
N13 C29 C28 123.3(9) . .
N13 C29 C30 114.9(8) . .
C28 C29 C30 121.8(9) . .
N15 C30 N14 125.7(9) . .
N15 C30 C29 116.8(8) . .
N14 C30 C29 117.5(9) . .
N16 C31 N17 125.6(9) . .
N16 C31 C32 115.2(8) . .
N17 C31 C32 119.0(9) . .
N18 C32 C33 122.1(9) . .
N18 C32 C31 115.5(9) . .
C33 C32 C31 122.4(8) . .
C34 C33 C32 118.8(9) . .
C34 C33 H33A 120.6 . .
C32 C33 H33A 120.6 . .
C35 C34 C33 119.6(9) . .
C35 C34 H34A 120.2 . .
C33 C34 H34A 120.2 . .
C34 C35 C36 118.9(9) . .
C34 C35 H35A 120.5 . .
C36 C35 H35A 120.5 . .
N18 C36 C35 122.9(10) . .
N18 C36 H36A 118.5 . .
C35 C36 H36A 118.5 . .
N19 C37 C38 122.7(9) . .
N19 C37 H37A 118.6 . .
C38 C37 H37A 118.6 . .
C37 C38 C39 119.3(9) . .
C37 C38 H38A 120.4 . .
C39 C38 H38A 120.4 . .
C40 C39 C38 117.9(10) . .
C40 C39 H39A 121.1 . .
C38 C39 H39A 121.1 . .
C41 C40 C39 119.6(9) . .
C41 C40 H40A 120.2 . .
C39 C40 H40A 120.2 . .
N19 C41 C40 123.0(9) . .
N19 C41 C42 114.7(8) . .
C40 C41 C42 122.3(8) . .
N21 C42 N20 124.1(9) . .
N21 C42 C41 118.2(8) . .
N20 C42 C41 117.6(8) . .
N21 C42 H20B 92.4 . .
N20 C42 H20B 34.1 . .
C41 C42 H20B 146.3 . .
N22 C43 N23 126.9(9) . .
N22 C43 C44 116.9(8) . .
N23 C43 C44 116.0(9) . .
C45 C44 N24 122.7(9) . .
C45 C44 C43 122.5(9) . .
N24 C44 C43 114.7(8) . .
C44 C45 C46 119.7(10) . .
C44 C45 H45A 120.2 . .
C46 C45 H45A 120.2 . .
C45 C46 C47 118.4(10) . .
C45 C46 H46A 120.8 . .
C47 C46 H46A 120.8 . .
C48 C47 C46 118.1(10) . .
C48 C47 H47A 120.9 . .
C46 C47 H47A 120.9 . .
N24 C48 C47 124.3(10) . .
N24 C48 H48A 117.9 . .
C47 C48 H48A 117.9 . .
O2 C49 O1 121.8(10) . .
O2 C49 C50 118.4(10) . .
O1 C49 C50 119.7(10) . .
C51 C50 C49 121.9(12) . .
C51 C50 H50A 106.9 . .
C49 C50 H50A 106.9 . .
C51 C50 H50B 106.9 . .
C49 C50 H50B 106.9 . .
H50A C50 H50B 106.7 . .
C50 C51 C52 120.8(12) . .
C50 C51 H51A 107.1 . .
C52 C51 H51A 107.1 . .
C50 C51 H51B 107.1 . .
C52 C51 H51B 107.1 . .
H51A C51 H51B 106.8 . .
O3 C52 O4 120.5(9) . .
O3 C52 C51 119.7(10) . .
O4 C52 C51 119.8(10) . .
O6 C53 O5 123.0(9) . .
O6 C53 C54 121.1(10) . .
O5 C53 C54 115.8(9) . .
C55 C54 C53 118.8(10) . .
C55 C54 H54A 107.6 . .
C53 C54 H54A 107.6 . .
C55 C54 H54B 107.6 . .
C53 C54 H54B 107.6 . .
H54A C54 H54B 107.0 . .
C54 C55 C56 113.3(9) . .
C54 C55 H55A 108.9 . .
C56 C55 H55A 108.9 . .
C54 C55 H55B 108.9 . .
C56 C55 H55B 108.9 . .
H55A C55 H55B 107.7 . .
O7 C56 O8 123.8(9) . .
O7 C56 C55 117.6(9) . .
O8 C56 C55 118.6(9) . .
O9 C57 O10 125.7(11) . .
O9 C57 C58 117.7(10) . .
O10 C57 C58 116.5(11) . .
C57 C58 C59 109.1(10) . .
C57 C58 H58A 109.9 . .
C59 C58 H58A 109.9 . .
C57 C58 H58B 109.9 . .
C59 C58 H58B 109.9 . .
H58A C58 H58B 108.3 . .
C60 C59 C58 114.1(10) . .
C60 C59 H59A 108.7 . .
C58 C59 H59A 108.7 . .
C60 C59 H59B 108.7 . .
C58 C59 H59B 108.7 . .
H59A C59 H59B 107.6 . .
O12 C60 O11 122.6(12) . .
O12 C60 C59 120.9(11) . .
O11 C60 C59 116.4(11) . .
O14 C61 O13 124.2(10) . .
O14 C61 C62 115.7(10) . .
O13 C61 C62 120.0(10) . .
C61 C62 C63 112.2(9) . .
C61 C62 H62A 109.2 . .
C63 C62 H62A 109.2 . .
C61 C62 H62B 109.2 . .
C63 C62 H62B 109.2 . .
H62A C62 H62B 107.9 . .
C62 C63 C64 116.3(9) . .
C62 C63 H63A 108.2 . .
C64 C63 H63A 108.2 . .
C62 C63 H63B 108.2 . .
C64 C63 H63B 108.2 . .
H63A C63 H63B 107.4 . .
O15 C64 O16 125.2(10) . .
O15 C64 C63 120.1(9) . .
O16 C64 C63 114.7(10) . .
C1 N1 C5 118.0(9) . .
C1 N1 Cd1 123.0(7) . .
C5 N1 Cd1 118.8(6) . .
C6 N2 H2C 114.5 . .
C6 N2 H2D 114.1 . .
H2C N2 H2D 122.7 . .
C6 N3 N4 114.4(8) . .
C6 N3 Cd1 112.5(6) . .
N4 N3 Cd1 121.1(5) . .
C7 N4 N3 112.9(8) . .
C7 N4 Cd2 114.9(6) . .
N3 N4 Cd2 123.7(6) . .
C7 N5 H5A 120.8 . .
C7 N5 H5B 119.9 . .
H5A N5 H5B 98.2 . .
C12 N6 C8 115.8(9) . .
C12 N6 Cd2 125.3(7) . .
C8 N6 Cd2 117.9(6) . .
C17 N7 C13 117.4(9) . .
C17 N7 Cd1 116.2(6) . .
C13 N7 Cd1 125.6(7) . .
C18 N8 H8A 119.4 . .
C18 N8 H8B 123.6 . .
H8A N8 H8B 113.4 . .
C18 N9 N10 113.3(8) . .
C18 N9 Cd1 116.7(6) . .
N10 N9 Cd1 120.8(6) . .
C19 N10 N9 112.8(8) . .
C19 N10 Cd2 118.7(6) . .
N9 N10 Cd2 125.5(6) . .
C19 N11 H11B 120.0 . .
C19 N11 H11C 120.0 . .
H11B N11 H11C 120.0 . .
C24 N12 C20 118.9(8) . .
C24 N12 Cd2 123.0(7) . .
C20 N12 Cd2 117.8(6) . .
C29 N13 C25 117.0(9) . .
C29 N13 Cd3 119.2(6) . .
C25 N13 Cd3 123.6(7) . .
C30 N14 H14C 131.9 . .
C30 N14 H14D 105.0 . .
H14C N14 H14D 114.8 . .
C30 N15 N16 111.5(8) . .
C30 N15 Cd3 116.6(6) . .
N16 N15 Cd3 124.0(6) . .
C31 N16 N15 113.6(7) . .
C31 N16 Cd4 116.1(6) . .
N15 N16 Cd4 121.3(6) . .
C31 N17 H17A 114.0 . .
C31 N17 H17B 121.8 . .
H17A N17 H17B 118.1 . .
C36 N18 C32 117.6(9) . .
C36 N18 Cd4 123.7(7) . .
C32 N18 Cd4 117.7(6) . .
C41 N19 C37 117.4(8) . .
C41 N19 Cd3 118.7(6) . .
C37 N19 Cd3 123.1(7) . .
C42 N20 H20A 125.4 . .
C42 N20 H20B 87.6 . .
H20A N20 H20B 134.8 . .
C42 N21 N22 114.6(8) . .
C42 N21 Cd3 117.1(6) . .
N22 N21 Cd3 123.6(6) . .
C43 N22 N21 113.1(8) . .
C43 N22 Cd4 116.6(6) . .
N21 N22 Cd4 120.6(6) . .
C43 N23 H23C 110.4 . .
C43 N23 H23D 105.4 . .
H23C N23 H23D 139.3 . .
C48 N24 C44 116.6(9) . .
C48 N24 Cd4 125.2(7) . .
C44 N24 Cd4 117.8(6) . .
C49 O1 Cd2 95.9(6) . .
C49 O2 Cd2 88.5(6) . .
C52 O3 Cd3 90.8(6) . .
C52 O4 Cd3 94.6(6) . .
C53 O5 Cd4 110.6(6) . .
C56 O7 Cd1 109.9(6) . 1_646
Cd1 O17 H17C 133.0 . .
Cd1 O17 H17D 118.9 . .
H17C O17 H17D 100.0 . .
Cd2 O18 H18C 115.7 . .
Cd2 O18 H18D 113.0 . .
H18C O18 H18D 93.4 . .
Cd3 O19 H19A 120.0 . .
Cd3 O19 H19B 120.0 . .
H19A O19 H19B 120.0 . .
Cd4 O20 H20C 127.2 . .
Cd4 O20 H20D 126.0 . .
H20C O20 H20D 106.7 . .
H1WA O1W H1WB 79.0 . .
H2WA O2W H2WB 89.5 . .
H3WA O3W H3WB 102.0 . .
H4WA O4W H4WB 115.8 . .
H5WA O5W H5WB 108.2 . .
H6WA O6W H6WB 104.7 . .
H7WA O7W H7WB 98.7 . .
H8WA O8W H8WB 118.2 . .
H9WA O9W H9WB 105.0 . .
H10W O10W H10Q 106.2 . .
H11W O11W H11Q 107.9 . .
H12W O12W H12Q 137.8 . .
H13W O13W H13Q 101.8 . .
H14W O14W H14Q 149.9 . .
H15W O15W H15Q 84.9 . .
H16W O16W H16Q 136.7 . .
H17W O17W H17Q 106.8 . .

loop_
_geom_bond_atom_site_label_1
_geom_bond_atom_site_label_2
_geom_bond_distance
_geom_bond_site_symmetry_2
Cd1 O17 2.323(7) .
Cd1 N1 2.327(8) .
Cd1 O7 2.334(6) 1_464
Cd1 N9 2.344(8) .
Cd1 N7 2.362(9) .
Cd1 N3 2.445(8) .
Cd2 N6 2.307(9) .
Cd2 O1 2.341(7) .
Cd2 N10 2.349(8) .
Cd2 N12 2.353(8) .
Cd2 N4 2.400(7) .
Cd2 O18 2.461(7) .
Cd2 O2 2.510(8) .
Cd3 N13 2.312(9) .
Cd3 N19 2.316(8) .
Cd3 O4 2.362(6) .
Cd3 N21 2.370(8) .
Cd3 N15 2.380(8) .
Cd3 O3 2.458(8) .
Cd3 O19 2.481(7) .
Cd4 O20 2.293(7) .
Cd4 O5 2.304(7) .
Cd4 N24 2.341(8) .
Cd4 N18 2.350(8) .
Cd4 N22 2.372(8) .
Cd4 N16 2.389(8) .
C1 N1 1.322(13) .
C1 C2 1.347(15) .
C1 H1A 0.9500 .
C2 C3 1.389(16) .
C2 H2A 0.9500 .
C3 C4 1.385(15) .
C3 H3A 0.9500 .
C4 C5 1.372(13) .
C4 H4A 0.9500 .
C5 N1 1.336(12) .
C5 C6 1.499(13) .
C6 N3 1.295(13) .
C6 N2 1.329(12) .
C7 N4 1.293(12) .
C7 N5 1.343(12) .
C7 C8 1.491(13) .
C8 C9 1.368(14) .
C8 N6 1.374(12) .
C9 C10 1.365(15) .
C9 H9A 0.9500 .
C10 C11 1.394(15) .
C10 H10A 0.9500 .
C11 C12 1.376(15) .
C11 H11A 0.9500 .
C12 N6 1.353(13) .
C12 H12A 0.9500 .
C13 C14 1.341(15) .
C13 N7 1.345(13) .
C13 H13A 0.9500 .
C14 C15 1.378(15) .
C14 H14A 0.9500 .
C15 C16 1.383(14) .
C15 H15A 0.9500 .
C16 C17 1.390(13) .
C16 H16A 0.9500 .
C17 N7 1.345(12) .
C17 C18 1.481(12) .
C18 N9 1.305(12) .
C18 N8 1.341(12) .
C19 N10 1.282(12) .
C19 N11 1.338(12) .
C19 C20 1.517(12) .
C20 N12 1.334(12) .
C20 C21 1.378(14) .
C21 C22 1.407(14) .
C21 H21A 0.9500 .
C22 C23 1.367(16) .
C22 H22A 0.9500 .
C23 C24 1.383(15) .
C23 H23A 0.9500 .
C24 N12 1.327(12) .
C24 H24A 0.9500 .
C25 N13 1.340(13) .
C25 C26 1.396(15) .
C25 H25A 0.9500 .
C26 C27 1.374(16) .
C26 H26A 0.9500 .
C27 C28 1.381(16) .
C27 H27A 0.9500 .
C28 C29 1.360(15) .
C28 H28A 0.9500 .
C29 N13 1.336(12) .
C29 C30 1.500(13) .
C30 N15 1.281(12) .
C30 N14 1.342(12) .
C31 N16 1.322(12) .
C31 N17 1.328(12) .
C31 C32 1.491(13) .
C32 N18 1.363(12) .
C32 C33 1.390(13) .
C33 C34 1.384(13) .
C33 H33A 0.9500 .
C34 C35 1.356(14) .
C34 H34A 0.9500 .
C35 C36 1.403(14) .
C35 H35A 0.9500 .
C36 N18 1.329(12) .
C36 H36A 0.9500 .
C37 N19 1.359(12) .
C37 C38 1.384(15) .
C37 H37A 0.9500 .
C38 C39 1.394(15) .
C38 H38A 0.9500 .
C39 C40 1.392(15) .
C39 H39A 0.9500 .
C40 C41 1.379(14) .
C40 H40A 0.9500 .
C41 N19 1.345(12) .
C41 C42 1.490(13) .
C42 N21 1.286(12) .
C42 N20 1.354(12) .
C42 H20B 1.5898 .
C43 N22 1.317(12) .
C43 N23 1.330(12) .
C43 C44 1.497(14) .
C44 C45 1.354(14) .
C44 N24 1.367(12) .
C45 C46 1.386(15) .
C45 H45A 0.9500 .
C46 C47 1.394(15) .
C46 H46A 0.9500 .
C47 C48 1.367(15) .
C47 H47A 0.9500 .
C48 N24 1.338(13) .
C48 H48A 0.9500 .
C49 O2 1.250(13) .
C49 O1 1.267(13) .
C49 C50 1.495(16) .
C50 C51 1.368(18) .
C50 H50A 0.9900 .
C50 H50B 0.9900 .
C51 C52 1.480(15) .
C51 H51A 0.9900 .
C51 H51B 0.9900 .
C52 O3 1.250(12) .
C52 O4 1.275(12) .
C53 O6 1.251(12) .
C53 O5 1.273(12) .
C53 C54 1.502(14) .
C54 C55 1.466(16) .
C54 H54A 0.9900 .
C54 H54B 0.9900 .
C55 C56 1.505(13) .
C55 H55A 0.9900 .
C55 H55B 0.9900 .
C56 O7 1.245(11) .
C56 O8 1.251(12) .
C57 O9 1.263(14) .
C57 O10 1.269(14) .
C57 C58 1.539(16) .
C58 C59 1.551(16) .
C58 H58A 0.9900 .
C58 H58B 0.9900 .
C59 C60 1.501(17) .
C59 H59A 0.9900 .
C59 H59B 0.9900 .
C60 O12 1.272(15) .
C60 O11 1.276(14) .
C61 O14 1.245(12) .
C61 O13 1.257(12) .
C61 C62 1.488(14) .
C62 C63 1.509(15) .
C62 H62A 0.9900 .
C62 H62B 0.9900 .
C63 C64 1.523(14) .
C63 H63A 0.9900 .
C63 H63B 0.9900 .
C64 O15 1.233(13) .
C64 O16 1.260(13) .
N2 H2C 0.9040 .
N2 H2D 0.8715 .
N3 N4 1.394(11) .
N5 H5A 1.0763 .
N5 H5B 1.0105 .
N8 H8A 1.0924 .
N8 H8B 0.9280 .
N9 N10 1.405(11) .
N11 H11B 0.8800 .
N11 H11C 0.8800 .
N14 H14C 0.8734 .
N14 H14D 0.7367 .
N15 N16 1.415(10) .
N17 H17A 0.9824 .
N17 H17B 0.9507 .
N20 H20A 0.9849 .
N20 H20B 0.8927 .
N21 N22 1.401(11) .
N23 H23C 0.9268 .
N23 H23D 0.8603 .
O7 Cd1 2.334(6) 1_646
O17 H17C 0.9242 .
O17 H17D 0.9502 .
O18 H18C 0.9232 .
O18 H18D 0.8848 .
O19 H19A 0.8499 .
O19 H19B 0.8499 .
O20 H20C 0.9774 .
O20 H20D 0.8579 .
O1W H1WA 0.9499 .
O1W H1WB 0.9500 .
O2W H2WA 0.9501 .
O2W H2WB 0.8606 .
O3W H3WA 0.9496 .
O3W H3WB 0.9494 .
O4W H4WA 0.9499 .
O4W H4WB 0.9502 .
O5W H5WA 0.9499 .
O5W H5WB 0.9116 .
O6W H6WA 0.9499 .
O6W H6WB 0.9500 .
O7W H7WA 0.9500 .
O7W H7WB 0.9500 .
O8W H8WA 0.9500 .
O8W H8WB 0.9497 .
O9W H9WA 0.9495 .
O9W H9WB 0.9502 .
O10W H10W 0.9180 .
O10W H10Q 0.9500 .
O11W H11W 0.9499 .
O11W H11Q 0.9499 .
O12W H12W 0.9220 .
O12W H12Q 0.9495 .
O13W H13W 0.9114 .
O13W H13Q 0.8520 .
O14W H14W 0.9500 .
O14W H14Q 0.9002 .
O15W H15W 0.9501 .
O15W H15Q 0.9503 .
O16W H16W 0.9499 .
O16W H16Q 0.9500 .
O17W H17W 0.9484 .
O17W H17Q 0.9498 .

loop_
_geom_hbond_atom_site_label_D
_geom_hbond_atom_site_label_H
_geom_hbond_atom_site_label_A
_geom_hbond_distance_DH
_geom_hbond_distance_HA
_geom_hbond_distance_DA
_geom_hbond_angle_DHA
_geom_hbond_site_symmetry_A
N2 H2C O12W 0.90 2.11 2.993(12) 163.8 1_465
N2 H2D O18 0.87 2.53 2.994(11) 114.0 .
N5 H5A O8 1.08 2.20 2.961(11) 125.5 1_464
N5 H5A N7 1.08 2.60 3.427(12) 133.1 .
N5 H5B O13 1.01 1.89 2.871(12) 161.8 2_565
N8 H8A O2W 1.09 1.80 2.871(12) 165.2 2_565
N8 H8B O2 0.93 1.96 2.878(11) 170.9 .
N11 H11B O17 0.88 2.40 3.095(11) 135.7 .
N11 H11C O9 0.88 2.03 2.869(12) 158.8 2_575
N14 H14C O17W 0.87 2.07 2.927(12) 165.6 2_656
N14 H14D N16 0.74 2.19 2.598(12) 116.3 .
N14 H14D O6 0.74 2.40 2.992(10) 138.1 .
N17 H17A O19 0.98 2.11 3.066(10) 164.8 .
N17 H17B O15W 0.95 2.21 3.162(12) 178.2 1_565
N20 H20A O14 0.98 1.90 2.842(12) 158.8 2_566
N20 H20B N22 0.89 1.96 2.644(12) 132.0 .
N20 H20B O20 0.89 2.45 3.126(11) 132.5 .
N23 H23C O3 0.93 2.11 2.933(11) 147.5 .
N23 H23D O10W 0.86 2.07 2.901(12) 161.5 .
O17 H17C O10 0.92 1.84 2.749(11) 168.9 2_575
O17 H17D O4 0.95 1.77 2.696(9) 162.9 2_575
O18 H18C O5 0.92 1.96 2.834(10) 157.8 2_566
O18 H18D O5W 0.88 1.89 2.758(10) 168.2 .
O19 H19A O7 0.85 2.28 2.888(10) 128.5 2_666
O19 H19B N17 0.85 2.59 3.066(10) 116.2 .
O20 H20C O6W 0.98 1.79 2.732(10) 161.3 2_566
O20 H20D O1 0.86 1.83 2.675(10) 168.0 2_566
O1W H1WA O10 0.95 2.03 2.788(11) 135.4 1_455
O1W H1WB O3W 0.95 1.90 2.842(11) 169.7 .
O2W H2WA O15 0.95 2.03 2.802(11) 136.7 .
O2W H2WB O9 0.86 2.58 3.440(11) 179.6 2_565
O3W H3WA O9 0.95 1.88 2.746(11) 150.6 2_565
O3W H3WB O4W 0.95 2.30 2.905(12) 120.9 .
O4W H4WA O12 0.95 2.23 2.717(12) 111.1 1_455
O4W H4WB O3W 0.95 1.99 2.905(12) 161.0 .
O5W H5WA O4W 0.95 1.85 2.776(11) 164.3 .
O5W H5WB O6W 0.91 1.87 2.775(10) 168.8 .
O6W H6WA O7W 0.95 1.94 2.640(13) 128.2 .
O6W H6WB O14 0.95 1.91 2.660(11) 134.7 .
O7W H7WA O9W 0.95 2.01 2.777(16) 136.8 .
O7W H7WB O8W 0.95 1.74 2.694(18) 177.0 .
O8W H8WA O9 0.95 2.09 3.037(14) 177.1 .
O8W H8WA O10 0.95 2.36 2.977(14) 122.3 .
O8W H8WB O12 0.95 1.94 2.823(15) 153.3 2_665
O9W H9WA O13 0.95 2.11 3.044(13) 169.6 .
O9W H9WA O14 0.95 2.43 3.053(13) 122.7 .
O9W H9WB O11 0.95 2.08 2.681(12) 119.6 2_665
O10W H10W O11W 0.92 2.23 3.053(13) 149.6 .
O10W H10Q O9W 0.95 1.81 2.748(11) 169.0 .
O11W H11W O12W 0.95 2.11 2.998(13) 154.2 .
O11W H11Q O13W 0.95 2.03 2.895(14) 149.6 .
O12W H12W O8 0.92 1.99 2.879(11) 160.2 2_656
O12W H12Q O11 0.95 2.02 2.722(12) 129.3 2_665
O13W H13W O8 0.91 2.03 2.859(11) 151.0 2_656
O13W H13Q O13 0.85 2.03 2.774(12) 145.2 .
O14W H14W O15W 0.95 2.40 2.995(12) 120.7 .
O14W H14Q O13W 0.90 2.22 3.044(13) 151.1 .
O15W H15W O16 0.95 1.85 2.787(11) 168.6 2_556
O15W H15Q O14W 0.95 2.21 2.995(12) 139.8 .
O16W H16W O11W 0.95 1.89 2.815(13) 163.0 .
O16W H16Q O17W 0.95 1.94 2.777(12) 145.1 .
O17W H17W O16W 0.95 2.20 2.860(12) 125.6 2_656
O17W H17Q O16 0.95 2.16 2.750(11) 119.3 2_556
